data_7704556
loop_
_publ_author_name
'Watanabe, Lara K.'
'Wrixon, Justin D.'
'Ahmed, Zeinab S.'
'Hayward, John J.'
'Abbasi, Parisa'
'Pilkington, Melanie'
'Macdonald, Charles L. B.'
'Rawson, Jeremy M.'

_publ_section_title
;
 Oxidative addition of tetrathiocins to palladium(0) and platinum(0): a
 route to dithiolate coordination complexes.
;
_journal_issue 26
_journal_name_full 'Dalton transactions (Cambridge, England : 2003)'
_journal_page_first 9086
_journal_page_last 9093
_journal_paper_doi 10.1039/d0dt01678k
_journal_volume 49
_journal_year 2020
_chemical_formula_moiety 'C34 H30 O2 P2 Pd S2, 0.5(C H2 Cl2)'
_chemical_formula_sum 'C34.5 H31 Cl O2 P2 Pd S2'
_chemical_formula_weight 745.50
_space_group_crystal_system monoclinic
_space_group_IT_number 14
_space_group_name_Hall '-P 2yn'
_space_group_name_H-M_alt 'P 1 21/n 1'
_atom_sites_solution_hydrogens geom
_atom_sites_solution_primary direct
_atom_sites_solution_secondary difmap
_audit_creation_method SHELXL-2017/1
_audit_update_record
;
2019-12-13 deposited with the CCDC.	2020-05-25 downloaded from the CCDC.
;
_cell_angle_alpha 90
_cell_angle_beta 92.047(4)
_cell_angle_gamma 90
_cell_formula_units_Z 8
_cell_length_a 17.797(7)
_cell_length_b 20.004(7)
_cell_length_c 17.816(7)
_cell_measurement_reflns_used 9997
_cell_measurement_temperature 150(2)
_cell_measurement_theta_max 26.64
_cell_measurement_theta_min 2.29
_cell_volume 6339(4)
_computing_cell_refinement 'Bruker APEX2'
_computing_data_collection 'Bruker SAINT'
_computing_data_reduction 'Bruker SAINT'
_computing_molecular_graphics 'Bruker SHELXTL'
_computing_publication_material 'Bruker SHELXTL'
_computing_structure_refinement 'SHELXL-2017/1 (Sheldrick, 2017)'
_computing_structure_solution 'SHELXS-97 (Sheldrick, 2008)'
_diffrn_ambient_temperature 150(2)
_diffrn_measured_fraction_theta_full 1.000
_diffrn_measured_fraction_theta_max 0.996
_diffrn_measurement_device_type 'CCD area detector'
_diffrn_measurement_method 'phi and omega scans'
_diffrn_radiation_type MoK\a
_diffrn_radiation_wavelength 0.71073
_diffrn_reflns_av_R_equivalents 0.0470
_diffrn_reflns_av_unetI/netI 0.0346
_diffrn_reflns_Laue_measured_fraction_full 1.000
_diffrn_reflns_Laue_measured_fraction_max 0.996
_diffrn_reflns_limit_h_max 22
_diffrn_reflns_limit_h_min -22
_diffrn_reflns_limit_k_max 25
_diffrn_reflns_limit_k_min -25
_diffrn_reflns_limit_l_max 22
_diffrn_reflns_limit_l_min -22
_diffrn_reflns_number 70375
_diffrn_reflns_point_group_measured_fraction_full 1.000
_diffrn_reflns_point_group_measured_fraction_max 0.996
_diffrn_reflns_theta_full 25.242
_diffrn_reflns_theta_max 26.714
_diffrn_reflns_theta_min 1.018
_diffrn_source 'fine focus sealed tube'
_exptl_absorpt_coefficient_mu 0.934
_exptl_absorpt_correction_T_max 0.9375
_exptl_absorpt_correction_T_min 0.8649
_exptl_absorpt_correction_type multi-scan
_exptl_absorpt_process_details sadabs
_exptl_crystal_colour red
_exptl_crystal_density_diffrn 1.562
_exptl_crystal_description needle
_exptl_crystal_F_000 3032
_exptl_crystal_size_max 0.160
_exptl_crystal_size_mid 0.090
_exptl_crystal_size_min 0.070
_refine_diff_density_max 1.189
_refine_diff_density_min -0.448
_refine_diff_density_rms 0.092
_refine_ls_extinction_method none
_refine_ls_goodness_of_fit_ref 1.106
_refine_ls_hydrogen_treatment constr
_refine_ls_matrix_type full
_refine_ls_number_parameters 767
_refine_ls_number_reflns 13391
_refine_ls_number_restraints 0
_refine_ls_restrained_S_all 1.106
_refine_ls_R_factor_all 0.0321
_refine_ls_R_factor_gt 0.0304
_refine_ls_shift/su_max 0.002
_refine_ls_shift/su_mean 0.000
_refine_ls_structure_factor_coef Fsqd
_refine_ls_weighting_details 'w=1/[\s^2^(Fo^2^)+(0.0337P)^2^+2.1267P] where P=(Fo^2^+2Fc^2^)/3'
_refine_ls_weighting_scheme calc
_refine_ls_wR_factor_gt 0.0689
_refine_ls_wR_factor_ref 0.0698
_reflns_Friedel_coverage 0.000
_reflns_number_gt 12967
_reflns_number_total 13391
_reflns_threshold_expression 'I > 2\s(I)'
_cod_data_source_file d0dt01678k2.cif
_cod_data_source_block JW006
_cod_depositor_comments 'Adding full bibliography for 7704546--7704563.cif.'
_cod_original_cell_volume 6338(4)
_cod_original_sg_symbol_H-M 'P 21/n'
_cod_original_formula_sum 'C34.50 H31 Cl O2 P2 Pd S2'
_cod_database_code 7704556
_shelx_shelxl_version_number 2017/1
_shelx_space_group_comment
;
The symmetry employed for this shelxl refinement is uniquely defined
by the following loop, which should always be used as a source of
symmetry information in preference to the above space-group names.
They are only intended as comments.
;
_shelx_estimated_absorpt_t_min 0.865
_shelx_estimated_absorpt_t_max 0.937

loop_
_space_group_symop_operation_xyz
'x, y, z'
'-x+1/2, y+1/2, -z+1/2'
'-x, -y, -z'
'x-1/2, -y-1/2, z-1/2'

loop_
_atom_site_label
_atom_site_type_symbol
_atom_site_fract_x
_atom_site_fract_y
_atom_site_fract_z
_atom_site_U_iso_or_equiv
_atom_site_adp_type
_atom_site_occupancy
_atom_site_site_symmetry_order
_atom_site_calc_flag
_atom_site_refinement_flags_posn
_atom_site_refinement_flags_adp
_atom_site_refinement_flags_occupancy
_atom_site_disorder_assembly
_atom_site_disorder_group
Pd1 Pd 0.91846(2) 0.25668(2) -0.33046(2) 0.01171(5) Uani 1 1 d . . . . .
S1 S 0.93534(5) 0.33882(4) -0.41944(4) 0.01795(17) Uani 1 1 d . . . . .
P1 P 0.89722(5) 0.17033(4) -0.25139(4) 0.01326(16) Uani 1 1 d . . . . .
O1 O 0.97743(14) 0.18897(13) -0.70222(13) 0.0269(6) Uani 1 1 d . . . . .
O2 O 0.99539(15) 0.33139(13) -0.69692(13) 0.0301(6) Uani 1 1 d . . . . .
Pd2 Pd 0.30074(2) 0.22644(2) 0.57280(2) 0.01218(5) Uani 1 1 d . . . . .
P2 P 0.90037(4) 0.32298(4) -0.22725(4) 0.01311(16) Uani 1 1 d . . . . .
S2 S 0.93237(5) 0.17789(4) -0.42224(4) 0.01881(17) Uani 1 1 d . . . . .
P3 P 0.19919(5) 0.29207(4) 0.59062(4) 0.01426(16) Uani 1 1 d . . . . .
S3 S 0.37358(4) 0.31572(4) 0.53934(4) 0.01701(16) Uani 1 1 d . . . . .
O3 O 0.67519(13) 0.19796(13) 0.49811(14) 0.0264(6) Uani 1 1 d . . . . .
S4 S 0.40187(4) 0.15709(4) 0.55680(5) 0.01754(16) Uani 1 1 d . . . . .
O4 O 0.65194(14) 0.33926(12) 0.48765(15) 0.0290(6) Uani 1 1 d . . . . .
P4 P 0.22803(4) 0.14313(4) 0.61923(4) 0.01479(16) Uani 1 1 d . . . . .
C11 C 0.95141(17) 0.29331(16) -0.50234(17) 0.0161(6) Uani 1 1 d . . . . .
C12 C 0.94704(17) 0.22422(15) -0.50390(16) 0.0137(6) Uani 1 1 d . . . . .
C13 C 0.95614(18) 0.19028(18) -0.57187(18) 0.0198(7) Uani 1 1 d . . . . .
H13 H 0.951957 0.142945 -0.573276 0.024 Uiso 1 1 calc R U . . .
C14 C 0.97116(19) 0.22493(18) -0.63697(18) 0.0202(7) Uani 1 1 d . . . . .
C15 C 0.97899(19) 0.29429(18) -0.63434(18) 0.0221(7) Uani 1 1 d . . . . .
C16 C 0.96887(18) 0.32753(16) -0.56762(18) 0.0194(7) Uani 1 1 d . . . . .
H16 H 0.973914 0.374799 -0.566121 0.023 Uiso 1 1 calc R U . . .
C17 C 0.9767(2) 0.2304(2) -0.7683(2) 0.0375(10) Uani 1 1 d . . . . .
H17A H 0.924306 0.243565 -0.781758 0.045 Uiso 1 1 calc R U . . .
H17B H 0.996287 0.204529 -0.810808 0.045 Uiso 1 1 calc R U . . .
C18 C 1.0230(2) 0.2911(2) -0.7561(2) 0.0364(10) Uani 1 1 d . . . . .
H18A H 1.075592 0.277885 -0.743445 0.044 Uiso 1 1 calc R U . . .
H18B H 1.022946 0.317632 -0.803002 0.044 Uiso 1 1 calc R U . . .
C21 C 0.95148(17) 0.40030(15) -0.20733(17) 0.0162(6) Uani 1 1 d . . . . .
C22 C 0.97585(18) 0.43928(15) -0.26603(18) 0.0193(7) Uani 1 1 d . . . . .
H22 H 0.965508 0.425484 -0.316363 0.023 Uiso 1 1 calc R U . . .
C23 C 1.01502(18) 0.49796(16) -0.2523(2) 0.0241(7) Uani 1 1 d . . . . .
H23 H 1.031454 0.524085 -0.293072 0.029 Uiso 1 1 calc R U . . .
C24 C 1.03020(19) 0.51857(17) -0.1799(2) 0.0249(8) Uani 1 1 d . . . . .
H24 H 1.057679 0.558581 -0.170403 0.030 Uiso 1 1 calc R U . . .
C25 C 1.0052(2) 0.48066(17) -0.1209(2) 0.0262(8) Uani 1 1 d . . . . .
H25 H 1.015360 0.495102 -0.070765 0.031 Uiso 1 1 calc R U . . .
C26 C 0.9656(2) 0.42186(17) -0.13384(19) 0.0238(7) Uani 1 1 d . . . . .
H26 H 0.948114 0.396476 -0.092894 0.029 Uiso 1 1 calc R U . . .
C31 C 0.80171(18) 0.34466(15) -0.22040(18) 0.0174(6) Uani 1 1 d . . . . .
C32 C 0.7689(2) 0.3554(2) -0.1517(2) 0.0321(9) Uani 1 1 d . . . . .
H32 H 0.798059 0.351843 -0.106212 0.039 Uiso 1 1 calc R U . . .
C33 C 0.6929(2) 0.3714(2) -0.1504(3) 0.0435(11) Uani 1 1 d . . . . .
H33 H 0.670293 0.379562 -0.103825 0.052 Uiso 1 1 calc R U . . .
C34 C 0.6509(2) 0.3754(2) -0.2152(3) 0.0438(11) Uani 1 1 d . . . . .
H34 H 0.598665 0.384582 -0.213347 0.053 Uiso 1 1 calc R U . . .
C35 C 0.6829(2) 0.3665(2) -0.2836(3) 0.0425(11) Uani 1 1 d . . . . .
H35 H 0.653438 0.371426 -0.328779 0.051 Uiso 1 1 calc R U . . .
C36 C 0.7586(2) 0.35020(19) -0.2862(2) 0.0284(8) Uani 1 1 d . . . . .
H36 H 0.780728 0.342857 -0.333235 0.034 Uiso 1 1 calc R U . . .
C37 C 0.92095(19) 0.27045(15) -0.14472(18) 0.0176(7) Uani 1 1 d . . . . .
H37A H 0.975988 0.264731 -0.137456 0.021 Uiso 1 1 calc R U . . .
H37B H 0.901686 0.292119 -0.099302 0.021 Uiso 1 1 calc R U . . .
C38 C 0.88354(19) 0.20242(16) -0.15638(17) 0.0182(7) Uani 1 1 d . . . . .
H38A H 0.829041 0.206500 -0.147994 0.022 Uiso 1 1 calc R U . . .
H38B H 0.904991 0.170337 -0.119125 0.022 Uiso 1 1 calc R U . . .
C41 C 0.81212(18) 0.12391(16) -0.27339(17) 0.0168(6) Uani 1 1 d . . . . .
C42 C 0.75588(19) 0.15407(17) -0.31769(18) 0.0210(7) Uani 1 1 d . . . . .
H42 H 0.763874 0.197154 -0.338364 0.025 Uiso 1 1 calc R U . . .
C43 C 0.6885(2) 0.1215(2) -0.33167(19) 0.0267(8) Uani 1 1 d . . . . .
H43 H 0.650226 0.142531 -0.361802 0.032 Uiso 1 1 calc R U . . .
C44 C 0.6762(2) 0.05945(19) -0.3026(2) 0.0286(8) Uani 1 1 d . . . . .
H44 H 0.629767 0.037310 -0.312817 0.034 Uiso 1 1 calc R U . . .
C45 C 0.7311(2) 0.02922(18) -0.2588(2) 0.0287(8) Uani 1 1 d . . . . .
H45 H 0.722539 -0.014119 -0.239107 0.034 Uiso 1 1 calc R U . . .
C46 C 0.79882(19) 0.06083(16) -0.24293(19) 0.0217(7) Uani 1 1 d . . . . .
H46 H 0.836067 0.039836 -0.211509 0.026 Uiso 1 1 calc R U . . .
C51 C 0.97233(18) 0.10943(16) -0.24251(18) 0.0189(7) Uani 1 1 d . . . . .
C52 C 0.97190(19) 0.05183(16) -0.28736(19) 0.0239(7) Uani 1 1 d . . . . .
H52 H 0.932060 0.044416 -0.323313 0.029 Uiso 1 1 calc R U . . .
C53 C 1.0298(2) 0.00568(19) -0.2791(2) 0.0328(9) Uani 1 1 d . . . . .
H53 H 1.028752 -0.033987 -0.308440 0.039 Uiso 1 1 calc R U . . .
C54 C 1.0887(2) 0.01706(18) -0.2287(2) 0.0335(9) Uani 1 1 d . . . . .
H54 H 1.127937 -0.014920 -0.222855 0.040 Uiso 1 1 calc R U . . .
C55 C 1.0908(2) 0.07494(19) -0.1865(2) 0.0311(8) Uani 1 1 d . . . . .
H55 H 1.132276 0.083479 -0.152836 0.037 Uiso 1 1 calc R U . . .
C56 C 1.03300(18) 0.12014(17) -0.19336(19) 0.0223(7) Uani 1 1 d . . . . .
H56 H 1.034698 0.159614 -0.163705 0.027 Uiso 1 1 calc R U . . .
C61 C 0.46324(18) 0.28045(16) 0.52887(17) 0.0160(6) Uani 1 1 d . . . . .
C62 C 0.47537(17) 0.21220(16) 0.53614(17) 0.0146(6) Uani 1 1 d . . . . .
C63 C 0.54687(18) 0.18569(17) 0.52456(17) 0.0175(7) Uani 1 1 d . . . . .
H63 H 0.554867 0.138868 0.528837 0.021 Uiso 1 1 calc R U . . .
C64 C 0.60544(18) 0.22675(17) 0.50712(18) 0.0191(7) Uani 1 1 d . . . . .
C65 C 0.59383(19) 0.29576(17) 0.50197(18) 0.0211(7) Uani 1 1 d . . . . .
C66 C 0.52340(18) 0.32174(16) 0.51179(18) 0.0191(7) Uani 1 1 d . . . . .
H66 H 0.515572 0.368532 0.506869 0.023 Uiso 1 1 calc R U . . .
C67 C 0.7300(2) 0.2438(2) 0.4712(2) 0.0332(9) Uani 1 1 d . . . . .
H67A H 0.723139 0.248627 0.416071 0.040 Uiso 1 1 calc R U . . .
H67B H 0.781080 0.225737 0.482022 0.040 Uiso 1 1 calc R U . . .
C68 C 0.7231(2) 0.3097(2) 0.5070(2) 0.0363(10) Uani 1 1 d . . . . .
H68A H 0.728359 0.304749 0.562250 0.044 Uiso 1 1 calc R U . . .
H68B H 0.763876 0.339376 0.490557 0.044 Uiso 1 1 calc R U . . .
C71 C 0.17207(18) 0.35462(16) 0.52203(19) 0.0203(7) Uani 1 1 d . . . . .
C72 C 0.18437(19) 0.34027(18) 0.44675(19) 0.0260(7) Uani 1 1 d . . . . .
H72 H 0.210512 0.300698 0.433968 0.031 Uiso 1 1 calc R U . . .
C73 C 0.1591(2) 0.3826(2) 0.3915(2) 0.0360(10) Uani 1 1 d . . . . .
H73 H 0.167436 0.372361 0.340368 0.043 Uiso 1 1 calc R U . . .
C74 C 0.1215(2) 0.4406(2) 0.4096(2) 0.0383(10) Uani 1 1 d . . . . .
H74 H 0.104982 0.470395 0.370952 0.046 Uiso 1 1 calc R U . . .
C75 C 0.1077(2) 0.45525(19) 0.4832(2) 0.0348(9) Uani 1 1 d . . . . .
H75 H 0.081381 0.494936 0.495161 0.042 Uiso 1 1 calc R U . . .
C76 C 0.13240(19) 0.41193(17) 0.5403(2) 0.0253(8) Uani 1 1 d . . . . .
H76 H 0.122215 0.421484 0.591208 0.030 Uiso 1 1 calc R U . . .
C77 C 0.11753(18) 0.23660(16) 0.59189(19) 0.0183(7) Uani 1 1 d . . . . .
H77A H 0.073361 0.261047 0.610068 0.022 Uiso 1 1 calc R U . . .
H77B H 0.105192 0.219781 0.540665 0.022 Uiso 1 1 calc R U . . .
C78 C 0.13718(18) 0.17891(17) 0.64398(18) 0.0196(7) Uani 1 1 d . . . . .
H78A H 0.097600 0.144215 0.639580 0.024 Uiso 1 1 calc R U . . .
H78B H 0.139997 0.194855 0.696607 0.024 Uiso 1 1 calc R U . . .
C81 C 0.20493(17) 0.32961(15) 0.68383(17) 0.0159(6) Uani 1 1 d . . . . .
C82 C 0.27584(19) 0.34406(16) 0.71550(19) 0.0204(7) Uani 1 1 d . . . . .
H82 H 0.319113 0.338946 0.686306 0.024 Uiso 1 1 calc R U . . .
C83 C 0.2837(2) 0.36570(17) 0.78882(19) 0.0231(7) Uani 1 1 d . . . . .
H83 H 0.332205 0.375473 0.809969 0.028 Uiso 1 1 calc R U . . .
C84 C 0.2207(2) 0.37321(17) 0.83172(19) 0.0253(8) Uani 1 1 d . . . . .
H84 H 0.226043 0.387095 0.882621 0.030 Uiso 1 1 calc R U . . .
C85 C 0.1505(2) 0.36052(18) 0.8004(2) 0.0285(8) Uani 1 1 d . . . . .
H85 H 0.107289 0.367152 0.829307 0.034 Uiso 1 1 calc R U . . .
C86 C 0.14218(19) 0.33809(16) 0.7269(2) 0.0233(7) Uani 1 1 d . . . . .
H86 H 0.093497 0.328539 0.705986 0.028 Uiso 1 1 calc R U . . .
C91 C 0.26472(17) 0.11101(16) 0.70846(18) 0.0177(7) Uani 1 1 d . . . . .
C92 C 0.2868(2) 0.15730(17) 0.7627(2) 0.0241(8) Uani 1 1 d . . . . .
H92 H 0.286290 0.203583 0.750744 0.029 Uiso 1 1 calc R U . . .
C93 C 0.3093(2) 0.13695(18) 0.8338(2) 0.0270(8) Uani 1 1 d . . . . .
H93 H 0.323468 0.169182 0.870870 0.032 Uiso 1 1 calc R U . . .
C94 C 0.3114(2) 0.06997(18) 0.8513(2) 0.0273(8) Uani 1 1 d . . . . .
H94 H 0.326580 0.055798 0.900391 0.033 Uiso 1 1 calc R U . . .
C95 C 0.2915(2) 0.02368(18) 0.7971(2) 0.0289(8) Uani 1 1 d . . . . .
H95 H 0.294088 -0.022607 0.808888 0.035 Uiso 1 1 calc R U . . .
C96 C 0.26762(19) 0.04350(17) 0.72588(19) 0.0228(7) Uani 1 1 d . . . . .
H96 H 0.253327 0.011085 0.689107 0.027 Uiso 1 1 calc R U . . .
C101 C 0.20852(19) 0.07113(16) 0.55987(17) 0.0194(7) Uani 1 1 d . . . . .
C102 C 0.2698(2) 0.03472(17) 0.5353(2) 0.0273(8) Uani 1 1 d . . . . .
H102 H 0.319436 0.048295 0.549598 0.033 Uiso 1 1 calc R U . . .
C103 C 0.2590(2) -0.02095(19) 0.4902(2) 0.0318(9) Uani 1 1 d . . . . .
H103 H 0.300806 -0.045599 0.473416 0.038 Uiso 1 1 calc R U . . .
C104 C 0.1870(2) -0.04020(19) 0.4699(2) 0.0348(9) Uani 1 1 d . . . . .
H104 H 0.179063 -0.078771 0.439521 0.042 Uiso 1 1 calc R U . . .
C105 C 0.1265(2) -0.0042(2) 0.4931(2) 0.0403(11) Uani 1 1 d . . . . .
H105 H 0.077070 -0.017752 0.478102 0.048 Uiso 1 1 calc R U . . .
C106 C 0.1366(2) 0.0515(2) 0.5380(2) 0.0329(9) Uani 1 1 d . . . . .
H106 H 0.094400 0.076237 0.553774 0.039 Uiso 1 1 calc R U . . .
C1S C 0.3809(2) 0.4998(2) 0.4921(2) 0.0410(10) Uani 1 1 d . . . . .
H1S1 H 0.388648 0.458863 0.522663 0.049 Uiso 1 1 calc R U . . .
H1S2 H 0.394661 0.538713 0.524100 0.049 Uiso 1 1 calc R U . . .
Cl1S Cl 0.43948(6) 0.49727(7) 0.41558(7) 0.0543(3) Uani 1 1 d . . . . .
Cl2S Cl 0.28664(7) 0.50572(7) 0.46393(9) 0.0650(4) Uani 1 1 d . . . . .

loop_
_atom_site_aniso_label
_atom_site_aniso_U_11
_atom_site_aniso_U_22
_atom_site_aniso_U_33
_atom_site_aniso_U_23
_atom_site_aniso_U_13
_atom_site_aniso_U_12
Pd1 0.01380(13) 0.01248(11) 0.00889(12) -0.00100(9) 0.00094(8) -0.00213(9)
S1 0.0268(4) 0.0140(4) 0.0132(4) -0.0001(3) 0.0024(3) 0.0003(3)
P1 0.0154(4) 0.0136(4) 0.0108(4) -0.0002(3) 0.0007(3) -0.0019(3)
O1 0.0359(15) 0.0320(14) 0.0131(12) -0.0053(10) 0.0037(10) -0.0011(11)
O2 0.0448(16) 0.0330(14) 0.0127(12) 0.0051(10) 0.0043(11) -0.0092(12)
Pd2 0.01366(12) 0.01200(10) 0.01094(12) 0.00015(8) 0.00135(8) 0.00060(9)
P2 0.0162(4) 0.0132(4) 0.0099(4) -0.0017(3) 0.0003(3) -0.0007(3)
S2 0.0298(4) 0.0141(4) 0.0128(4) -0.0028(3) 0.0045(3) -0.0069(3)
P3 0.0146(4) 0.0138(4) 0.0143(4) 0.0006(3) 0.0002(3) 0.0012(3)
S3 0.0173(4) 0.0138(4) 0.0202(4) 0.0015(3) 0.0044(3) 0.0006(3)
O3 0.0158(12) 0.0311(14) 0.0326(14) 0.0012(11) 0.0052(10) 0.0035(10)
S4 0.0167(4) 0.0137(4) 0.0225(4) 0.0038(3) 0.0048(3) 0.0013(3)
O4 0.0207(13) 0.0261(13) 0.0405(16) 0.0002(11) 0.0049(11) -0.0076(10)
P4 0.0152(4) 0.0138(4) 0.0154(4) -0.0002(3) 0.0013(3) -0.0009(3)
C11 0.0129(15) 0.0250(17) 0.0104(15) -0.0012(12) -0.0006(11) -0.0011(13)
C12 0.0110(15) 0.0200(16) 0.0099(14) -0.0006(12) -0.0014(11) -0.0041(12)
C13 0.0203(17) 0.0235(17) 0.0154(16) -0.0043(13) -0.0009(13) -0.0043(14)
C14 0.0182(17) 0.0321(19) 0.0105(15) -0.0058(13) 0.0006(13) -0.0026(14)
C15 0.0175(17) 0.034(2) 0.0151(16) 0.0024(14) 0.0011(13) -0.0034(14)
C16 0.0203(17) 0.0197(16) 0.0181(17) 0.0028(13) -0.0004(13) -0.0003(14)
C17 0.045(3) 0.055(3) 0.0120(18) 0.0004(17) 0.0020(15) -0.002(2)
C18 0.044(2) 0.052(3) 0.0131(17) 0.0047(17) 0.0076(16) -0.003(2)
C21 0.0151(16) 0.0157(15) 0.0174(16) -0.0042(12) -0.0025(12) 0.0008(12)
C22 0.0203(17) 0.0178(15) 0.0194(17) -0.0030(13) -0.0030(13) -0.0004(13)
C23 0.0238(19) 0.0199(17) 0.0285(19) -0.0013(14) 0.0030(14) -0.0018(14)
C24 0.0212(17) 0.0182(17) 0.035(2) -0.0098(15) -0.0067(15) -0.0013(14)
C25 0.0285(19) 0.0268(19) 0.0229(18) -0.0132(15) -0.0042(14) -0.0014(15)
C26 0.0279(19) 0.0223(18) 0.0212(17) -0.0041(14) 0.0008(14) -0.0005(14)
C31 0.0173(16) 0.0131(15) 0.0220(17) -0.0047(12) 0.0022(13) -0.0019(12)
C32 0.028(2) 0.043(2) 0.0259(19) 0.0008(17) 0.0062(16) 0.0110(17)
C33 0.034(2) 0.052(3) 0.046(3) -0.004(2) 0.0195(19) 0.006(2)
C34 0.017(2) 0.046(3) 0.068(3) -0.015(2) 0.0046(19) 0.0060(18)
C35 0.023(2) 0.050(3) 0.054(3) -0.014(2) -0.0108(19) 0.0064(19)
C36 0.0212(19) 0.037(2) 0.0270(19) -0.0081(16) -0.0014(15) 0.0061(16)
C37 0.0215(17) 0.0185(17) 0.0127(15) -0.0015(12) -0.0013(13) -0.0002(13)
C38 0.0247(17) 0.0202(16) 0.0098(14) 0.0005(12) 0.0010(13) -0.0018(14)
C41 0.0218(17) 0.0171(16) 0.0119(15) -0.0042(12) 0.0055(12) -0.0012(13)
C42 0.0214(17) 0.0217(17) 0.0197(17) 0.0028(13) -0.0011(13) 0.0001(13)
C43 0.0203(18) 0.043(2) 0.0165(17) -0.0010(15) -0.0031(13) -0.0039(16)
C44 0.0236(19) 0.036(2) 0.0266(19) -0.0103(16) 0.0066(15) -0.0116(16)
C45 0.033(2) 0.0188(17) 0.035(2) -0.0013(15) 0.0072(16) -0.0091(15)
C46 0.0243(18) 0.0164(16) 0.0242(18) 0.0021(13) 0.0008(14) 0.0015(13)
C51 0.0188(16) 0.0202(16) 0.0179(16) 0.0048(13) 0.0038(13) -0.0018(13)
C52 0.0237(19) 0.0242(17) 0.0237(19) -0.0024(14) 0.0012(14) -0.0012(14)
C53 0.027(2) 0.026(2) 0.046(2) -0.0053(17) 0.0101(17) 0.0077(16)
C54 0.022(2) 0.027(2) 0.052(3) 0.0121(18) 0.0101(17) 0.0093(16)
C55 0.0212(18) 0.038(2) 0.035(2) 0.0119(17) 0.0015(15) -0.0018(15)
C56 0.0212(17) 0.0223(17) 0.0234(17) 0.0027(13) 0.0025(14) -0.0016(13)
C61 0.0207(17) 0.0174(16) 0.0097(14) -0.0009(12) 0.0008(12) -0.0024(13)
C62 0.0152(16) 0.0195(16) 0.0092(14) 0.0021(12) 0.0008(11) -0.0022(12)
C63 0.0189(17) 0.0185(16) 0.0150(15) 0.0029(12) -0.0013(13) 0.0025(13)
C64 0.0144(16) 0.0290(18) 0.0138(16) -0.0015(13) -0.0024(12) 0.0027(13)
C65 0.0245(18) 0.0212(17) 0.0180(17) -0.0022(13) 0.0067(13) -0.0085(14)
C66 0.0214(17) 0.0163(16) 0.0196(17) -0.0018(13) 0.0021(13) -0.0015(13)
C67 0.018(2) 0.043(2) 0.039(2) -0.0096(18) 0.0056(15) -0.0033(17)
C68 0.0205(19) 0.046(3) 0.042(2) -0.0068(19) 0.0017(16) -0.0138(18)
C71 0.0165(16) 0.0197(17) 0.0244(17) 0.0048(14) -0.0044(13) -0.0048(13)
C72 0.0243(19) 0.0306(19) 0.0232(18) 0.0060(15) 0.0001(14) -0.0052(15)
C73 0.033(2) 0.052(3) 0.0230(19) 0.0141(18) -0.0065(16) -0.0105(19)
C74 0.032(2) 0.039(2) 0.042(2) 0.0206(19) -0.0151(18) -0.0069(18)
C75 0.030(2) 0.0237(19) 0.050(3) 0.0080(17) -0.0144(18) 0.0024(16)
C76 0.0256(19) 0.0178(17) 0.032(2) 0.0012(14) -0.0051(15) -0.0017(14)
C77 0.0141(16) 0.0213(17) 0.0191(16) -0.0002(13) -0.0035(12) 0.0007(13)
C78 0.0159(16) 0.0208(17) 0.0222(18) -0.0009(13) 0.0002(13) 0.0005(13)
C81 0.0197(16) 0.0124(15) 0.0154(15) 0.0004(12) 0.0001(12) 0.0044(12)
C82 0.0235(18) 0.0150(16) 0.0226(17) -0.0005(13) 0.0021(14) 0.0033(13)
C83 0.0276(19) 0.0199(17) 0.0212(17) -0.0011(14) -0.0059(14) -0.0034(14)
C84 0.043(2) 0.0163(17) 0.0165(17) -0.0006(13) 0.0017(15) 0.0021(15)
C85 0.032(2) 0.030(2) 0.0241(18) -0.0046(15) 0.0073(15) 0.0050(16)
C86 0.0183(17) 0.0246(17) 0.0272(19) -0.0067(14) 0.0019(13) 0.0055(14)
C91 0.0139(16) 0.0214(16) 0.0179(16) 0.0014(13) 0.0034(12) 0.0003(13)
C92 0.0283(19) 0.0195(17) 0.0244(18) 0.0045(14) 0.0019(15) -0.0032(14)
C93 0.027(2) 0.032(2) 0.0210(18) -0.0033(15) -0.0036(15) -0.0028(15)
C94 0.0259(19) 0.033(2) 0.0228(18) 0.0087(15) -0.0008(14) 0.0047(15)
C95 0.031(2) 0.0200(18) 0.036(2) 0.0090(15) -0.0013(16) 0.0054(15)
C96 0.0266(18) 0.0191(17) 0.0227(18) -0.0030(14) 0.0022(14) 0.0007(14)
C101 0.0288(18) 0.0171(16) 0.0122(15) 0.0002(12) 0.0013(13) -0.0034(14)
C102 0.0262(19) 0.0254(18) 0.030(2) -0.0069(15) 0.0010(15) -0.0042(15)
C103 0.040(2) 0.0270(19) 0.029(2) -0.0092(16) 0.0081(17) -0.0024(16)
C104 0.052(3) 0.030(2) 0.0233(19) -0.0117(16) 0.0095(17) -0.0162(18)
C105 0.037(2) 0.048(3) 0.036(2) -0.0174(19) 0.0036(18) -0.022(2)
C106 0.033(2) 0.035(2) 0.032(2) -0.0085(17) 0.0072(17) -0.0102(17)
C1S 0.043(2) 0.035(2) 0.046(3) -0.0036(19) 0.0059(19) -0.0059(19)
Cl1S 0.0369(6) 0.0830(9) 0.0430(6) -0.0281(6) 0.0002(5) 0.0065(6)
Cl2S 0.0331(6) 0.0705(9) 0.0919(10) -0.0297(8) 0.0073(6) -0.0145(6)

loop_
_atom_type_symbol
_atom_type_description
_atom_type_scat_dispersion_real
_atom_type_scat_dispersion_imag
_atom_type_scat_source
C C 0.0033 0.0016 'International Tables Vol C Tables 4.2.6.8 and 6.1.1.4'
H H 0.0000 0.0000 'International Tables Vol C Tables 4.2.6.8 and 6.1.1.4'
O O 0.0106 0.0060 'International Tables Vol C Tables 4.2.6.8 and 6.1.1.4'
P P 0.1023 0.0942 'International Tables Vol C Tables 4.2.6.8 and 6.1.1.4'
S S 0.1246 0.1234 'International Tables Vol C Tables 4.2.6.8 and 6.1.1.4'
Pd Pd -0.9988 1.0072 'International Tables Vol C Tables 4.2.6.8 and 6.1.1.4'
Cl Cl 0.1484 0.1585 'International Tables Vol C Tables 4.2.6.8 and 6.1.1.4'

loop_
_geom_angle_atom_site_label_1
_geom_angle_atom_site_label_2
_geom_angle_atom_site_label_3
_geom_angle
_geom_angle_site_symmetry_1
_geom_angle_site_symmetry_3
_geom_angle_publ_flag
P1 Pd1 S2 86.79(4) . . ?
P1 Pd1 P2 84.92(4) . . ?
S2 Pd1 P2 171.70(3) . . ?
P1 Pd1 S1 174.89(3) . . ?
S2 Pd1 S1 88.83(4) . . ?
P2 Pd1 S1 99.43(4) . . ?
C11 S1 Pd1 103.66(11) . . ?
C41 P1 C51 106.46(15) . . ?
C41 P1 C38 104.01(14) . . ?
C51 P1 C38 106.06(15) . . ?
C41 P1 Pd1 114.41(11) . . ?
C51 P1 Pd1 115.31(10) . . ?
C38 P1 Pd1 109.69(11) . . ?
C14 O1 C17 113.1(3) . . ?
C15 O2 C18 112.4(3) . . ?
P3 Pd2 P4 84.66(4) . . ?
P3 Pd2 S3 92.65(4) . . ?
P4 Pd2 S3 173.51(3) . . ?
P3 Pd2 S4 178.12(3) . . ?
P4 Pd2 S4 93.48(4) . . ?
S3 Pd2 S4 89.16(4) . . ?
C31 P2 C21 105.14(14) . . ?
C31 P2 C37 104.40(15) . . ?
C21 P2 C37 104.25(14) . . ?
C31 P2 Pd1 110.77(10) . . ?
C21 P2 Pd1 124.20(11) . . ?
C37 P2 Pd1 106.32(11) . . ?
C12 S2 Pd1 104.59(11) . . ?
C71 P3 C81 109.67(15) . . ?
C71 P3 C77 103.64(15) . . ?
C81 P3 C77 104.91(15) . . ?
C71 P3 Pd2 120.19(12) . . ?
C81 P3 Pd2 110.34(10) . . ?
C77 P3 Pd2 106.76(11) . . ?
C61 S3 Pd2 103.76(11) . . ?
C64 O3 C67 113.4(3) . . ?
C62 S4 Pd2 103.83(11) . . ?
C65 O4 C68 111.0(3) . . ?
C101 P4 C91 106.57(15) . . ?
C101 P4 C78 107.33(16) . . ?
C91 P4 C78 102.71(15) . . ?
C101 P4 Pd2 117.89(11) . . ?
C91 P4 Pd2 112.65(11) . . ?
C78 P4 Pd2 108.52(11) . . ?
C12 C11 C16 119.2(3) . . ?
C12 C11 S1 121.4(2) . . ?
C16 C11 S1 119.5(3) . . ?
C11 C12 C13 119.5(3) . . ?
C11 C12 S2 121.4(2) . . ?
C13 C12 S2 119.1(2) . . ?
C14 C13 C12 120.8(3) . . ?
C14 C13 H13 119.6 . . ?
C12 C13 H13 119.6 . . ?
O1 C14 C13 118.0(3) . . ?
O1 C14 C15 122.5(3) . . ?
C13 C14 C15 119.4(3) . . ?
O2 C15 C16 118.4(3) . . ?
O2 C15 C14 122.1(3) . . ?
C16 C15 C14 119.5(3) . . ?
C15 C16 C11 121.5(3) . . ?
C15 C16 H16 119.3 . . ?
C11 C16 H16 119.3 . . ?
O1 C17 C18 111.3(3) . . ?
O1 C17 H17A 109.4 . . ?
C18 C17 H17A 109.4 . . ?
O1 C17 H17B 109.4 . . ?
C18 C17 H17B 109.4 . . ?
H17A C17 H17B 108.0 . . ?
O2 C18 C17 111.5(3) . . ?
O2 C18 H18A 109.3 . . ?
C17 C18 H18A 109.3 . . ?
O2 C18 H18B 109.3 . . ?
C17 C18 H18B 109.3 . . ?
H18A C18 H18B 108.0 . . ?
C22 C21 C26 119.0(3) . . ?
C22 C21 P2 119.8(2) . . ?
C26 C21 P2 121.2(3) . . ?
C23 C22 C21 120.9(3) . . ?
C23 C22 H22 119.6 . . ?
C21 C22 H22 119.6 . . ?
C24 C23 C22 120.2(3) . . ?
C24 C23 H23 119.9 . . ?
C22 C23 H23 119.9 . . ?
C23 C24 C25 119.5(3) . . ?
C23 C24 H24 120.3 . . ?
C25 C24 H24 120.3 . . ?
C24 C25 C26 121.0(3) . . ?
C24 C25 H25 119.5 . . ?
C26 C25 H25 119.5 . . ?
C25 C26 C21 119.5(3) . . ?
C25 C26 H26 120.3 . . ?
C21 C26 H26 120.3 . . ?
C36 C31 C32 119.7(3) . . ?
C36 C31 P2 118.1(3) . . ?
C32 C31 P2 122.2(3) . . ?
C33 C32 C31 119.3(4) . . ?
C33 C32 H32 120.4 . . ?
C31 C32 H32 120.4 . . ?
C34 C33 C32 120.4(4) . . ?
C34 C33 H33 119.8 . . ?
C32 C33 H33 119.8 . . ?
C33 C34 C35 120.9(4) . . ?
C33 C34 H34 119.5 . . ?
C35 C34 H34 119.5 . . ?
C34 C35 C36 119.5(4) . . ?
C34 C35 H35 120.2 . . ?
C36 C35 H35 120.2 . . ?
C31 C36 C35 120.0(4) . . ?
C31 C36 H36 120.0 . . ?
C35 C36 H36 120.0 . . ?
C38 C37 P2 109.2(2) . . ?
C38 C37 H37A 109.8 . . ?
P2 C37 H37A 109.8 . . ?
C38 C37 H37B 109.8 . . ?
P2 C37 H37B 109.8 . . ?
H37A C37 H37B 108.3 . . ?
C37 C38 P1 111.5(2) . . ?
C37 C38 H38A 109.3 . . ?
P1 C38 H38A 109.3 . . ?
C37 C38 H38B 109.3 . . ?
P1 C38 H38B 109.3 . . ?
H38A C38 H38B 108.0 . . ?
C42 C41 C46 118.9(3) . . ?
C42 C41 P1 118.7(2) . . ?
C46 C41 P1 122.1(3) . . ?
C43 C42 C41 120.1(3) . . ?
C43 C42 H42 119.9 . . ?
C41 C42 H42 119.9 . . ?
C44 C43 C42 120.7(3) . . ?
C44 C43 H43 119.7 . . ?
C42 C43 H43 119.7 . . ?
C43 C44 C45 119.8(3) . . ?
C43 C44 H44 120.1 . . ?
C45 C44 H44 120.1 . . ?
C44 C45 C46 120.9(3) . . ?
C44 C45 H45 119.5 . . ?
C46 C45 H45 119.5 . . ?
C45 C46 C41 119.5(3) . . ?
C45 C46 H46 120.3 . . ?
C41 C46 H46 120.3 . . ?
C56 C51 C52 118.5(3) . . ?
C56 C51 P1 120.6(3) . . ?
C52 C51 P1 120.9(3) . . ?
C53 C52 C51 119.8(3) . . ?
C53 C52 H52 120.1 . . ?
C51 C52 H52 120.1 . . ?
C54 C53 C52 120.3(4) . . ?
C54 C53 H53 119.8 . . ?
C52 C53 H53 119.8 . . ?
C53 C54 C55 120.0(3) . . ?
C53 C54 H54 120.0 . . ?
C55 C54 H54 120.0 . . ?
C56 C55 C54 119.9(4) . . ?
C56 C55 H55 120.0 . . ?
C54 C55 H55 120.0 . . ?
C55 C56 C51 121.4(3) . . ?
C55 C56 H56 119.3 . . ?
C51 C56 H56 119.3 . . ?
C62 C61 C66 119.0(3) . . ?
C62 C61 S3 121.5(2) . . ?
C66 C61 S3 119.4(2) . . ?
C61 C62 C63 119.9(3) . . ?
C61 C62 S4 121.4(2) . . ?
C63 C62 S4 118.7(2) . . ?
C64 C63 C62 120.6(3) . . ?
C64 C63 H63 119.7 . . ?
C62 C63 H63 119.7 . . ?
C63 C64 O3 118.0(3) . . ?
C63 C64 C65 119.6(3) . . ?
O3 C64 C65 122.3(3) . . ?
C66 C65 O4 118.5(3) . . ?
C66 C65 C64 119.9(3) . . ?
O4 C65 C64 121.6(3) . . ?
C65 C66 C61 121.0(3) . . ?
C65 C66 H66 119.5 . . ?
C61 C66 H66 119.5 . . ?
O3 C67 C68 111.0(3) . . ?
O3 C67 H67A 109.4 . . ?
C68 C67 H67A 109.4 . . ?
O3 C67 H67B 109.4 . . ?
C68 C67 H67B 109.4 . . ?
H67A C67 H67B 108.0 . . ?
O4 C68 C67 110.7(3) . . ?
O4 C68 H68A 109.5 . . ?
C67 C68 H68A 109.5 . . ?
O4 C68 H68B 109.5 . . ?
C67 C68 H68B 109.5 . . ?
H68A C68 H68B 108.1 . . ?
C76 C71 C72 119.5(3) . . ?
C76 C71 P3 122.6(3) . . ?
C72 C71 P3 117.5(3) . . ?
C73 C72 C71 120.5(4) . . ?
C73 C72 H72 119.8 . . ?
C71 C72 H72 119.8 . . ?
C72 C73 C74 120.1(4) . . ?
C72 C73 H73 119.9 . . ?
C74 C73 H73 119.9 . . ?
C75 C74 C73 120.5(4) . . ?
C75 C74 H74 119.8 . . ?
C73 C74 H74 119.8 . . ?
C74 C75 C76 120.1(4) . . ?
C74 C75 H75 120.0 . . ?
C76 C75 H75 120.0 . . ?
C71 C76 C75 119.3(4) . . ?
C71 C76 H76 120.3 . . ?
C75 C76 H76 120.3 . . ?
C78 C77 P3 107.7(2) . . ?
C78 C77 H77A 110.2 . . ?
P3 C77 H77A 110.2 . . ?
C78 C77 H77B 110.2 . . ?
P3 C77 H77B 110.2 . . ?
H77A C77 H77B 108.5 . . ?
C77 C78 P4 109.6(2) . . ?
C77 C78 H78A 109.7 . . ?
P4 C78 H78A 109.7 . . ?
C77 C78 H78B 109.7 . . ?
P4 C78 H78B 109.7 . . ?
H78A C78 H78B 108.2 . . ?
C86 C81 C82 119.1(3) . . ?
C86 C81 P3 122.3(3) . . ?
C82 C81 P3 118.3(2) . . ?
C83 C82 C81 120.5(3) . . ?
C83 C82 H82 119.7 . . ?
C81 C82 H82 119.7 . . ?
C82 C83 C84 120.0(3) . . ?
C82 C83 H83 120.0 . . ?
C84 C83 H83 120.0 . . ?
C85 C84 C83 119.8(3) . . ?
C85 C84 H84 120.1 . . ?
C83 C84 H84 120.1 . . ?
C84 C85 C86 120.6(3) . . ?
C84 C85 H85 119.7 . . ?
C86 C85 H85 119.7 . . ?
C81 C86 C85 120.0(3) . . ?
C81 C86 H86 120.0 . . ?
C85 C86 H86 120.0 . . ?
C92 C91 C96 119.2(3) . . ?
C92 C91 P4 117.3(3) . . ?
C96 C91 P4 123.4(3) . . ?
C93 C92 C91 120.7(3) . . ?
C93 C92 H92 119.7 . . ?
C91 C92 H92 119.7 . . ?
C94 C93 C92 120.0(3) . . ?
C94 C93 H93 120.0 . . ?
C92 C93 H93 120.0 . . ?
C95 C94 C93 119.6(3) . . ?
C95 C94 H94 120.2 . . ?
C93 C94 H94 120.2 . . ?
C94 C95 C96 120.9(3) . . ?
C94 C95 H95 119.5 . . ?
C96 C95 H95 119.5 . . ?
C95 C96 C91 119.5(3) . . ?
C95 C96 H96 120.2 . . ?
C91 C96 H96 120.2 . . ?
C106 C101 C102 119.3(3) . . ?
C106 C101 P4 123.1(3) . . ?
C102 C101 P4 117.5(2) . . ?
C103 C102 C101 120.6(3) . . ?
C103 C102 H102 119.7 . . ?
C101 C102 H102 119.7 . . ?
C104 C103 C102 119.2(4) . . ?
C104 C103 H103 120.4 . . ?
C102 C103 H103 120.4 . . ?
C105 C104 C103 120.5(3) . . ?
C105 C104 H104 119.7 . . ?
C103 C104 H104 119.7 . . ?
C104 C105 C106 120.8(4) . . ?
C104 C105 H105 119.6 . . ?
C106 C105 H105 119.6 . . ?
C105 C106 C101 119.5(4) . . ?
C105 C106 H106 120.2 . . ?
C101 C106 H106 120.2 . . ?
Cl2S C1S Cl1S 111.9(3) . . ?
Cl2S C1S H1S1 109.2 . . ?
Cl1S C1S H1S1 109.2 . . ?
Cl2S C1S H1S2 109.2 . . ?
Cl1S C1S H1S2 109.2 . . ?
H1S1 C1S H1S2 107.9 . . ?

loop_
_geom_bond_atom_site_label_1
_geom_bond_atom_site_label_2
_geom_bond_distance
_geom_bond_site_symmetry_2
_geom_bond_publ_flag
Pd1 P1 2.2691(10) . ?
Pd1 S2 2.2908(10) . ?
Pd1 P2 2.2991(10) . ?
Pd1 S1 2.3101(10) . ?
S1 C11 1.767(3) . ?
P1 C41 1.808(3) . ?
P1 C51 1.811(3) . ?
P1 C38 1.835(3) . ?
O1 C14 1.375(4) . ?
O1 C17 1.440(4) . ?
O2 C15 1.379(4) . ?
O2 C18 1.428(5) . ?
Pd2 P3 2.2651(10) . ?
Pd2 P4 2.2831(10) . ?
Pd2 S3 2.2980(10) . ?
Pd2 S4 2.2982(10) . ?
P2 C31 1.817(3) . ?
P2 C21 1.823(3) . ?
P2 C37 1.834(3) . ?
S2 C12 1.752(3) . ?
P3 C71 1.803(3) . ?
P3 C81 1.822(3) . ?
P3 C77 1.829(3) . ?
S3 C61 1.761(3) . ?
O3 C64 1.383(4) . ?
O3 C67 1.434(5) . ?
S4 C62 1.760(3) . ?
O4 C65 1.382(4) . ?
O4 C68 1.428(5) . ?
P4 C101 1.813(3) . ?
P4 C91 1.814(3) . ?
P4 C78 1.836(3) . ?
C11 C12 1.384(4) . ?
C11 C16 1.394(4) . ?
C12 C13 1.403(4) . ?
C13 C14 1.385(5) . ?
C13 H13 0.9500 . ?
C14 C15 1.395(5) . ?
C15 C16 1.379(5) . ?
C16 H16 0.9500 . ?
C17 C18 1.481(6) . ?
C17 H17A 0.9900 . ?
C17 H17B 0.9900 . ?
C18 H18A 0.9900 . ?
C18 H18B 0.9900 . ?
C21 C22 1.386(5) . ?
C21 C26 1.393(4) . ?
C22 C23 1.383(4) . ?
C22 H22 0.9500 . ?
C23 C24 1.371(5) . ?
C23 H23 0.9500 . ?
C24 C25 1.383(5) . ?
C24 H24 0.9500 . ?
C25 C26 1.387(5) . ?
C25 H25 0.9500 . ?
C26 H26 0.9500 . ?
C31 C36 1.383(5) . ?
C31 C32 1.391(5) . ?
C32 C33 1.390(5) . ?
C32 H32 0.9500 . ?
C33 C34 1.354(6) . ?
C33 H33 0.9500 . ?
C34 C35 1.375(6) . ?
C34 H34 0.9500 . ?
C35 C36 1.387(5) . ?
C35 H35 0.9500 . ?
C36 H36 0.9500 . ?
C37 C38 1.526(4) . ?
C37 H37A 0.9900 . ?
C37 H37B 0.9900 . ?
C38 H38A 0.9900 . ?
C38 H38B 0.9900 . ?
C41 C42 1.390(4) . ?
C41 C46 1.397(4) . ?
C42 C43 1.379(5) . ?
C42 H42 0.9500 . ?
C43 C44 1.366(5) . ?
C43 H43 0.9500 . ?
C44 C45 1.369(5) . ?
C44 H44 0.9500 . ?
C45 C46 1.381(5) . ?
C45 H45 0.9500 . ?
C46 H46 0.9500 . ?
C51 C56 1.382(5) . ?
C51 C52 1.402(5) . ?
C52 C53 1.387(5) . ?
C52 H52 0.9500 . ?
C53 C54 1.375(6) . ?
C53 H53 0.9500 . ?
C54 C55 1.380(6) . ?
C54 H54 0.9500 . ?
C55 C56 1.372(5) . ?
C55 H55 0.9500 . ?
C56 H56 0.9500 . ?
C61 C62 1.388(4) . ?
C61 C66 1.394(4) . ?
C62 C63 1.401(4) . ?
C63 C64 1.371(5) . ?
C63 H63 0.9500 . ?
C64 C65 1.398(5) . ?
C65 C66 1.374(5) . ?
C66 H66 0.9500 . ?
C67 C68 1.473(5) . ?
C67 H67A 0.9900 . ?
C67 H67B 0.9900 . ?
C68 H68A 0.9900 . ?
C68 H68B 0.9900 . ?
C71 C76 1.391(5) . ?
C71 C72 1.397(5) . ?
C72 C73 1.363(5) . ?
C72 H72 0.9500 . ?
C73 C74 1.383(6) . ?
C73 H73 0.9500 . ?
C74 C75 1.373(6) . ?
C74 H74 0.9500 . ?
C75 C76 1.396(5) . ?
C75 H75 0.9500 . ?
C76 H76 0.9500 . ?
C77 C78 1.514(4) . ?
C77 H77A 0.9900 . ?
C77 H77B 0.9900 . ?
C78 H78A 0.9900 . ?
C78 H78B 0.9900 . ?
C81 C86 1.387(4) . ?
C81 C82 1.394(5) . ?
C82 C83 1.379(5) . ?
C82 H82 0.9500 . ?
C83 C84 1.388(5) . ?
C83 H83 0.9500 . ?
C84 C85 1.373(5) . ?
C84 H84 0.9500 . ?
C85 C86 1.388(5) . ?
C85 H85 0.9500 . ?
C86 H86 0.9500 . ?
C91 C92 1.385(5) . ?
C91 C96 1.386(5) . ?
C92 C93 1.377(5) . ?
C92 H92 0.9500 . ?
C93 C94 1.376(5) . ?
C93 H93 0.9500 . ?
C94 C95 1.374(5) . ?
C94 H94 0.9500 . ?
C95 C96 1.382(5) . ?
C95 H95 0.9500 . ?
C96 H96 0.9500 . ?
C101 C106 1.381(5) . ?
C101 C102 1.395(5) . ?
C102 C103 1.383(5) . ?
C102 H102 0.9500 . ?
C103 C104 1.373(5) . ?
C103 H103 0.9500 . ?
C104 C105 1.372(6) . ?
C104 H104 0.9500 . ?
C105 C106 1.380(5) . ?
C105 H105 0.9500 . ?
C106 H106 0.9500 . ?
C1S Cl2S 1.738(5) . ?
C1S Cl1S 1.747(4) . ?
C1S H1S1 0.9900 . ?
C1S H1S2 0.9900 . ?
